data_9002300
loop_
_publ_author_name
'Oberti, R.'
'Vannucci, R.'
'Zanetti, A.'
'Tiepolo, M.'
'Brumm, R. C.'

_publ_section_title
;A Crystal Chemical re-evaluation of amphibole/melt and
 amphibole/clinopyroxene DTi values in petrogenetic studies SAMPLE 34
;
_journal_name_full 'American Mineralogist'
_journal_page_first 407
_journal_page_last 419
_journal_volume 85
_journal_year 2000
_chemical_formula_sum 'Al0.24 Ca0.68 F0.04 Fe0.7 H0.88 K0.64 Mg3.4 Na2.1 O23.96 Si7.52 Ti1.14'
_chemical_name_mineral Richterite
_space_group_IT_number 12
_symmetry_space_group_name_Hall '-C 2y'
_symmetry_space_group_name_H-M 'C 1 2/m 1'
_cell_angle_alpha 90
_cell_angle_beta 104.36
_cell_angle_gamma 90
_cell_formula_units_Z 2
_cell_length_a 9.908
_cell_length_b 18.062
_cell_length_c 5.307
_cell_volume 920.059
_database_code_amcsd 0002384
_exptl_crystal_density_diffrn 3.175
_cod_original_formula_sum 'O23.96 F.04 Si7.52 Al.24 Ti1.14 Fe.7 Mg3.4 Ca.68 Na2.1 K.64 H.88'
_cod_database_code 9002300

loop_
_space_group_symop_operation_xyz
x,y,z
1/2+x,1/2+y,z
x,-y,z
1/2+x,1/2-y,z
-x,y,-z
1/2-x,1/2+y,-z
-x,-y,-z
1/2-x,1/2-y,-z

loop_
_atom_site_aniso_label
_atom_site_aniso_U_11
_atom_site_aniso_U_22
_atom_site_aniso_U_33
_atom_site_aniso_U_12
_atom_site_aniso_U_13
_atom_site_aniso_U_23
O1 0.00607 0.01322 0.01178 -0.00176 0.00350 -0.00376
O2 0.00887 0.00661 0.00710 -0.00088 0.00225 -0.00141
O3 0.01167 0.01487 0.00629 0.00000 0.00250 0.00000
F3 0.01167 0.01487 0.00629 0.00000 0.00250 0.00000
O-H3 0.01167 0.01487 0.00629 0.00000 0.00250 0.00000
O4 0.01540 0.01487 0.01500 -0.00703 0.00475 -0.00282
O5 0.01400 0.01653 0.01607 0.00176 0.00475 0.00894
O6 0.00980 0.01818 0.01219 0.00088 0.00475 -0.00565
O7 0.00653 0.00826 0.02089 0.00000 0.00375 0.00000
SiT1 0.00607 0.00661 0.00656 0.00000 0.00125 0.00047
AlT1 0.00607 0.00661 0.00656 0.00000 0.00125 0.00047
TiT1 0.00607 0.00661 0.00656 0.00000 0.00125 0.00047
SiT2 0.00747 0.00826 0.00710 -0.00176 0.00075 0.00188
AlT2 0.00747 0.00826 0.00710 -0.00176 0.00075 0.00188
TiT2 0.00747 0.00826 0.00710 -0.00176 0.00075 0.00188
FeM1 0.01073 0.02149 0.00830 0.00000 0.00425 0.00000
TiM1 0.01073 0.02149 0.00830 0.00000 0.00425 0.00000
MgM1 0.01073 0.02149 0.00830 0.00000 0.00425 0.00000
FeM2 0.00467 0.00826 0.00830 0.00000 0.00250 0.00000
TiM2 0.00467 0.00826 0.00830 0.00000 0.00250 0.00000
MgM2 0.00467 0.00826 0.00830 0.00000 0.00250 0.00000
FeM3 0.00933 0.00661 0.00549 0.00000 0.00000 0.00000
TiM3 0.00933 0.00661 0.00549 0.00000 0.00000 0.00000
MgM3 0.00933 0.00661 0.00549 0.00000 0.00000 0.00000
CaM4 0.01867 0.01157 0.01955 0.00000 0.01375 0.00000
NaM4 0.01867 0.01157 0.01955 0.00000 0.01375 0.00000
NaA 0.06208 0.04958 0.03776 0.00000 0.04450 0.00000
KA 0.06208 0.04958 0.03776 0.00000 0.04450 0.00000
NaAM 0.04247 0.02149 0.02450 0.00000 0.02150 0.00000
KAM 0.04247 0.02149 0.02450 0.00000 0.02150 0.00000

loop_
_atom_site_label
_atom_site_fract_x
_atom_site_fract_y
_atom_site_fract_z
_atom_site_occupancy
_atom_site_type_symbol
_atom_site_attached_hydrogens
O1 0.11157 0.08668 0.21967 1.00000 O 0
O2 0.11714 0.16859 0.72307 1.00000 O 0
O3 0.10562 0.00000 0.71098 0.54000 O 0
F3 0.10562 0.00000 0.71098 0.02000 F 0
O-H3 0.10562 0.00000 0.71098 0.44000 O 1
O4 0.36149 0.24933 0.79818 1.00000 O 0
O5 0.34745 0.12944 0.09006 1.00000 O 0
O6 0.34335 0.11844 0.58772 1.00000 O 0
O7 0.33649 0.00000 0.29985 1.00000 O 0
SiT1 0.27977 0.08507 0.29738 0.94000 Si 0
AlT1 0.27977 0.08507 0.29738 0.03000 Al 0
TiT1 0.27977 0.08507 0.29738 0.03000 Ti 0
SiT2 0.28709 0.17117 0.80336 0.94000 Si 0
AlT2 0.28709 0.17117 0.80336 0.03000 Al 0
TiT2 0.28709 0.17117 0.80336 0.03000 Ti 0
FeM1 0.00000 0.08357 0.50000 0.14000 Fe 0
TiM1 0.00000 0.08357 0.50000 0.18000 Ti 0
MgM1 0.00000 0.08357 0.50000 0.68000 Mg 0
FeM2 0.00000 0.17997 0.00000 0.14000 Fe 0
TiM2 0.00000 0.17997 0.00000 0.18000 Ti 0
MgM2 0.00000 0.17997 0.00000 0.68000 Mg 0
FeM3 0.00000 0.00000 0.00000 0.14000 Fe 0
TiM3 0.00000 0.00000 0.00000 0.18000 Ti 0
MgM3 0.00000 0.00000 0.00000 0.68000 Mg 0
CaM4 0.00000 0.27598 0.50000 0.34000 Ca 0
NaM4 0.00000 0.27598 0.50000 0.66000 Na 0
NaA 0.00000 0.50000 0.00000 0.26000 Na 0
KA 0.00000 0.50000 0.00000 0.22000 K 0
NaAM 0.04240 0.50000 0.09737 0.26000 Na 0
KAM 0.04240 0.50000 0.09737 0.21000 K 0

loop_
_cod_changelog_entry_id
_cod_changelog_entry_author
_cod_changelog_entry_date
_cod_changelog_entry_text
1
;cod-tools version 3.8.0
Id: cif_guess_AMCSD_atom_types 9574 2023-05-10 09:00:05Z saulius
;
2023-05-10T18:47:58+03:00
;Derived atom types and hydrogen counts
from atom names that follow the AMCSD naming convention
(Wat == water, O-H == hydroxyl).
;
2
;cod-tools version 3.10.1
Id: cif_fix_AMCSD_aniso_labels 10200 2024-08-01 14:09:44Z saulius
;
2024-08-02T12:20:17+03:00
;Changed the following '_atom_site_aniso_label' values:
'OH3' -> 'O-H3'
;

loop_
_cod_related_entry_id
_cod_related_entry_database
_cod_related_entry_code
1 AMCSD 0002384
